data_1548992
loop_
_publ_author_name
'Rosenberg, M.'
'Rostgaard, K. R.'
'Liao, Z.'
'Madsen, A \/O'
'Martinez, K. L.'
'Vosch, T.'
'Laursen, B. W.'

_publ_section_title
;
 Design, synthesis, and time-gated cell imaging of carbon-bridged
 triangulenium dyes with long fluorescence lifetime and red emission.
;
_journal_issue 12
_journal_name_full 'Chemical science'
_journal_page_first 3122
_journal_page_last 3130
_journal_paper_doi 10.1039/c8sc00089a
_journal_volume 9
_journal_year 2018
_chemical_formula_moiety 'C24 H21 N2, F6 P'
_chemical_formula_sum 'C24 H21 F6 N2 P'
_chemical_formula_weight 482.40
_chemical_name_systematic
'4,8,12,12-tetramethyl-8,12-dihydrobenzo[8,1]isoquinolino[3,4,5,6-klmn]acridinium hexafluorophosphate'
_space_group_crystal_system orthorhombic
_space_group_IT_number 56
_space_group_name_Hall '-P 2ab 2ac'
_space_group_name_H-M_alt 'P c c n'
_symmetry_space_group_name_Hall '-P 2ab 2ac'
_symmetry_space_group_name_H-M 'P c c n'
_atom_sites_solution_hydrogens geom
_atom_sites_solution_primary iterative
_atom_sites_solution_secondary difmap
_audit_creation_date 2016-05-03
_audit_creation_method
;
Olex2 1.2
(compiled 2016.02.16 svn.r3265 for OlexSys, GUI svn.r5155)
;
_audit_update_record
;
2017-06-21 deposited with the CCDC.
2018-02-16 downloaded from the CCDC.
;
_cell_angle_alpha 90.00
_cell_angle_beta 90.00
_cell_angle_gamma 90.00
_cell_formula_units_Z 8
_cell_length_a 14.5591(8)
_cell_length_b 21.6499(15)
_cell_length_c 13.0273(9)
_cell_measurement_reflns_used 3699
_cell_measurement_temperature 123
_cell_measurement_theta_max 26.02
_cell_measurement_theta_min 2.30
_cell_volume 4106.2(5)
_computing_cell_refinement 'SAINT v8.34A (Bruker, 2013)'
_computing_data_reduction 'SAINT v8.34A (Bruker, 2013)'
_computing_molecular_graphics 'Olex2 (Dolomanov et al., 2009)'
_computing_publication_material 'Olex2 (Dolomanov et al., 2009)'
_computing_structure_refinement 'ShelXL (Sheldrick, 2015)'
_computing_structure_solution 'olex2.solve (Bourhis et al., 2015)'
_diffrn_ambient_temperature 123
_diffrn_detector 'Bruker Photon 100 area detector'
_diffrn_detector_area_resol_mean 7.9
_diffrn_detector_type 'CMOS area detector'
_diffrn_measured_fraction_theta_full 0.999
_diffrn_measured_fraction_theta_max 0.999
_diffrn_measurement_device 'four-circle kappa-geometry diffractometer'
_diffrn_measurement_device_type 'Bruker D8 Venture'
_diffrn_measurement_method '\w and \f scans'
_diffrn_radiation_monochromator 'mirror optics'
_diffrn_radiation_probe x-ray
_diffrn_radiation_type MoK\a
_diffrn_radiation_wavelength 0.71073
_diffrn_reflns_av_R_equivalents 0.1122
_diffrn_reflns_av_unetI/netI 0.0529
_diffrn_reflns_limit_h_max 17
_diffrn_reflns_limit_h_min -17
_diffrn_reflns_limit_k_max 26
_diffrn_reflns_limit_k_min -25
_diffrn_reflns_limit_l_max 15
_diffrn_reflns_limit_l_min -15
_diffrn_reflns_number 29608
_diffrn_reflns_theta_full 25.68
_diffrn_reflns_theta_max 25.68
_diffrn_reflns_theta_min 2.30
_diffrn_source 'microfocus sealed X-ray tube'
_diffrn_source_type 'Incoatec I\ms'
_diffrn_standards_number 0
_exptl_absorpt_coefficient_mu 0.204
_exptl_absorpt_correction_T_max 0.75
_exptl_absorpt_correction_T_min 0.70
_exptl_absorpt_correction_type multi-scan
_exptl_absorpt_process_details
;
SADABS-2014/3 (Bruker,2014) was used for absorption correction.
wR2(int) was 0.0841 before and 0.0624 after correction.
The Ratio of minimum to maximum transmission is 0.93.
;
_exptl_crystal_colour 'clear violet'
_exptl_crystal_colour_lustre clear
_exptl_crystal_colour_primary violet
_exptl_crystal_density_diffrn 1.561
_exptl_crystal_density_method 'not measured'
_exptl_crystal_description needle
_exptl_crystal_F_000 1984
_exptl_crystal_recrystallization_method 'from ethanol/CH3CN'
_exptl_crystal_size_max 0.1
_exptl_crystal_size_mid 0.05
_exptl_crystal_size_min 0.03
_refine_diff_density_max 0.295
_refine_diff_density_min -0.246
_refine_diff_density_rms 0.060
_refine_ls_extinction_method none
_refine_ls_goodness_of_fit_ref 1.041
_refine_ls_hydrogen_treatment refall
_refine_ls_matrix_type full
_refine_ls_number_parameters 382
_refine_ls_number_reflns 3894
_refine_ls_number_restraints 0
_refine_ls_restrained_S_all 1.041
_refine_ls_R_factor_all 0.0872
_refine_ls_R_factor_gt 0.0435
_refine_ls_shift/su_max 0.001
_refine_ls_shift/su_mean 0.000
_refine_ls_structure_factor_coef Fsqd
_refine_ls_weighting_details 'calc w=1/[\s^2^(Fo^2^)+(0.0409P)^2^+1.4705P] where P=(Fo^2^+2Fc^2^)/3'
_refine_ls_weighting_scheme calc
_refine_ls_wR_factor_gt 0.0858
_refine_ls_wR_factor_ref 0.1015
_reflns_number_gt 2560
_reflns_number_total 3894
_reflns_threshold_expression >2sigma(I)
_cod_data_source_file c8sc00089a2.cif
_cod_data_source_block mo_d8v1104_0ma
_cod_depositor_comments 'Adding full bibliography for 1548989--1548992.cif.'
_cod_database_code 1548992
_olex2_refinement_description
;
;
_olex2_exptl_crystal_mounting_method 'on kapton loop'
_olex2_submission_original_sample_id D8V1104
_olex2_submission_special_instructions 'No special instructions were received'

loop_
_space_group_symop_id
_space_group_symop_operation_xyz
1 'x, y, z'
2 '-x+1/2, -y+1/2, z'
3 'x+1/2, -y, -z+1/2'
4 '-x, y+1/2, -z+1/2'
5 '-x, -y, -z'
6 'x-1/2, y-1/2, -z'
7 '-x-1/2, y, z-1/2'
8 'x, -y-1/2, z-1/2'

loop_
_atom_site_label
_atom_site_type_symbol
_atom_site_fract_x
_atom_site_fract_y
_atom_site_fract_z
_atom_site_U_iso_or_equiv
_atom_site_adp_type
_atom_site_occupancy
_atom_site_symmetry_multiplicity
_atom_site_calc_flag
P1 P 0.44074(4) 0.34549(3) 0.00899(5) 0.02029(18) Uani 1 1 d
F2 F 0.36639(10) 0.39401(7) 0.04890(12) 0.0362(4) Uani 1 1 d
F1 F 0.36494(10) 0.31628(7) -0.06492(12) 0.0385(4) Uani 1 1 d
F6 F 0.51547(10) 0.37485(8) 0.08356(12) 0.0403(4) Uani 1 1 d
F4 F 0.47027(10) 0.39236(7) -0.07879(12) 0.0402(4) Uani 1 1 d
F3 F 0.41111(12) 0.29845(8) 0.09755(12) 0.0459(5) Uani 1 1 d
F5 F 0.51375(11) 0.29699(8) -0.03195(13) 0.0485(5) Uani 1 1 d
C8 C 0.62406(15) 0.54837(11) 0.52209(18) 0.0161(5) Uani 1 1 d
N2 N 0.66618(12) 0.60202(9) 0.36610(15) 0.0181(5) Uani 1 1 d
N1 N 0.57968(12) 0.49639(9) 0.67883(15) 0.0174(5) Uani 1 1 d
C11 C 0.63522(15) 0.49129(11) 0.47322(18) 0.0165(5) Uani 1 1 d
C12 C 0.60455(17) 0.32497(13) 0.5350(2) 0.0239(6) Uani 1 1 d
C13 C 0.67249(15) 0.43230(12) 0.31611(19) 0.0193(6) Uani 1 1 d
C14 C 0.61603(15) 0.43557(11) 0.52828(18) 0.0164(5) Uani 1 1 d
C15 C 0.59654(15) 0.55118(11) 0.62786(19) 0.0170(5) Uani 1 1 d
C16 C 0.58393(14) 0.43957(11) 0.63083(18) 0.0171(6) Uani 1 1 d
C17 C 0.67138(15) 0.54653(12) 0.31398(18) 0.0184(6) Uani 1 1 d
C18 C 0.55750(17) 0.38494(12) 0.6819(2) 0.0200(6) Uani 1 1 d
C19 C 0.66117(14) 0.48966(11) 0.36776(18) 0.0161(6) Uani 1 1 d
C20 C 0.68555(17) 0.43296(13) 0.2115(2) 0.0232(6) Uani 1 1 d
C21 C 0.64282(15) 0.60483(11) 0.46888(19) 0.0188(6) Uani 1 1 d
C22 C 0.62832(15) 0.37697(11) 0.48105(18) 0.0176(5) Uani 1 1 d
C23 C 0.63554(17) 0.66105(12) 0.5201(2) 0.0237(6) Uani 1 1 d
C24 C 0.6880(2) 0.66049(13) 0.3143(2) 0.0283(7) Uani 1 1 d
C25 C 0.67776(16) 0.37258(11) 0.37754(19) 0.0198(6) Uani 1 1 d
C26 C 0.56802(17) 0.32923(13) 0.6335(2) 0.0248(6) Uani 1 1 d
C27 C 0.78047(18) 0.36228(14) 0.4044(2) 0.0269(7) Uani 1 1 d
C28 C 0.5632(2) 0.50012(14) 0.7908(2) 0.0254(6) Uani 1 1 d
C29 C 0.58831(17) 0.60789(12) 0.6761(2) 0.0229(6) Uani 1 1 d
C30 C 0.60865(18) 0.66116(13) 0.6217(2) 0.0260(6) Uani 1 1 d
C31 C 0.68889(17) 0.48875(13) 0.1579(2) 0.0234(6) Uani 1 1 d
C32 C 0.6443(2) 0.31701(13) 0.3139(2) 0.0276(6) Uani 1 1 d
C33 C 0.68431(17) 0.54457(13) 0.2069(2) 0.0212(6) Uani 1 1 d
H31 H 0.6929(16) 0.4880(10) 0.0811(19) 0.020(6) Uiso 1 1 d
H33 H 0.6871(16) 0.5809(12) 0.1699(18) 0.023(7) Uiso 1 1 d
H29 H 0.5695(15) 0.6094(11) 0.7467(19) 0.017(6) Uiso 1 1 d
H26 H 0.5499(15) 0.2926(11) 0.6673(17) 0.015(6) Uiso 1 1 d
H27A H 0.8091(16) 0.3956(12) 0.446(2) 0.028(7) Uiso 1 1 d
H30 H 0.6016(16) 0.7016(12) 0.6561(19) 0.029(7) Uiso 1 1 d
H23 H 0.6496(16) 0.6993(12) 0.4857(19) 0.027(7) Uiso 1 1 d
H18 H 0.5295(16) 0.3872(11) 0.7478(19) 0.025(7) Uiso 1 1 d
H12 H 0.6139(16) 0.2862(12) 0.5077(19) 0.023(7) Uiso 1 1 d
H32A H 0.6845(19) 0.3095(13) 0.251(2) 0.042(8) Uiso 1 1 d
H32B H 0.6472(17) 0.2783(13) 0.351(2) 0.034(8) Uiso 1 1 d
H27B H 0.7847(17) 0.3244(13) 0.445(2) 0.034(8) Uiso 1 1 d
H20 H 0.6892(17) 0.3954(12) 0.1755(19) 0.025(7) Uiso 1 1 d
H28A H 0.502(2) 0.5162(12) 0.806(2) 0.039(8) Uiso 1 1 d
H28B H 0.575(2) 0.4606(17) 0.819(3) 0.069(12) Uiso 1 1 d
H24A H 0.720(2) 0.6517(15) 0.255(3) 0.060(11) Uiso 1 1 d
H24B H 0.733(2) 0.6826(16) 0.355(3) 0.069(11) Uiso 1 1 d
H32C H 0.5807(19) 0.3228(13) 0.290(2) 0.036(8) Uiso 1 1 d
H27C H 0.8179(18) 0.3581(12) 0.341(2) 0.034(8) Uiso 1 1 d
H28C H 0.610(2) 0.5274(14) 0.820(2) 0.051(10) Uiso 1 1 d
H24C H 0.636(2) 0.6882(14) 0.309(2) 0.052(10) Uiso 1 1 d

loop_
_atom_site_aniso_label
_atom_site_aniso_U_11
_atom_site_aniso_U_22
_atom_site_aniso_U_33
_atom_site_aniso_U_23
_atom_site_aniso_U_13
_atom_site_aniso_U_12
P1 0.0246(4) 0.0181(3) 0.0181(3) 0.0009(3) 0.0012(3) 0.0016(3)
F2 0.0303(8) 0.0312(9) 0.0473(10) -0.0139(8) 0.0100(8) 0.0033(7)
F1 0.0423(9) 0.0355(10) 0.0378(10) -0.0113(8) -0.0119(8) -0.0021(8)
F6 0.0341(9) 0.0470(11) 0.0398(10) -0.0045(8) -0.0117(8) -0.0065(8)
F4 0.0439(10) 0.0411(10) 0.0354(10) 0.0195(8) 0.0091(8) -0.0006(8)
F3 0.0643(12) 0.0373(10) 0.0360(10) 0.0176(8) 0.0021(9) -0.0120(9)
F5 0.0485(10) 0.0401(11) 0.0568(12) -0.0082(9) 0.0041(9) 0.0246(8)
C8 0.0120(12) 0.0176(13) 0.0187(13) -0.0002(11) -0.0032(10) 0.0005(10)
N2 0.0179(10) 0.0174(12) 0.0190(12) 0.0016(10) 0.0006(9) 0.0003(9)
N1 0.0171(11) 0.0190(12) 0.0161(11) -0.0012(9) 0.0016(9) 0.0010(9)
C11 0.0103(11) 0.0203(14) 0.0190(13) 0.0017(11) -0.0030(10) 0.0025(10)
C12 0.0283(14) 0.0169(14) 0.0263(16) -0.0038(12) -0.0005(12) -0.0031(12)
C13 0.0132(12) 0.0223(15) 0.0225(15) -0.0010(12) -0.0020(11) 0.0008(10)
C14 0.0117(12) 0.0171(13) 0.0203(13) 0.0003(11) -0.0028(10) -0.0012(10)
C15 0.0137(12) 0.0177(14) 0.0196(13) -0.0006(11) -0.0022(10) 0.0012(10)
C16 0.0119(12) 0.0208(14) 0.0187(13) 0.0001(11) -0.0012(10) 0.0019(10)
C17 0.0100(12) 0.0226(15) 0.0224(14) 0.0007(12) -0.0005(10) 0.0001(10)
C18 0.0171(12) 0.0245(15) 0.0184(14) 0.0031(12) 0.0000(11) -0.0023(11)
C19 0.0093(12) 0.0197(14) 0.0194(13) -0.0003(11) 0.0000(10) 0.0011(10)
C20 0.0210(13) 0.0278(17) 0.0208(15) -0.0050(13) 0.0018(11) -0.0005(12)
C21 0.0152(12) 0.0176(14) 0.0235(14) 0.0018(12) -0.0018(11) 0.0019(10)
C22 0.0140(12) 0.0193(14) 0.0195(13) -0.0024(11) -0.0033(10) -0.0012(10)
C23 0.0271(14) 0.0191(15) 0.0250(15) 0.0022(13) 0.0020(12) 0.0002(11)
C24 0.0378(18) 0.0203(16) 0.0268(17) 0.0065(13) 0.0073(14) -0.0005(14)
C25 0.0192(12) 0.0183(14) 0.0218(14) -0.0028(11) 0.0003(11) 0.0011(11)
C26 0.0240(14) 0.0212(16) 0.0291(15) 0.0044(13) -0.0006(12) -0.0075(12)
C27 0.0210(14) 0.0299(18) 0.0297(17) 0.0012(15) -0.0003(12) 0.0058(12)
C28 0.0321(16) 0.0255(17) 0.0187(15) -0.0012(13) 0.0063(13) -0.0005(14)
C29 0.0265(14) 0.0238(15) 0.0182(15) -0.0010(12) 0.0014(11) 0.0046(11)
C30 0.0288(15) 0.0215(16) 0.0277(15) -0.0049(13) -0.0022(12) 0.0056(12)
C31 0.0192(13) 0.0354(17) 0.0158(14) -0.0005(13) 0.0032(11) -0.0014(12)
C32 0.0347(17) 0.0205(16) 0.0277(17) -0.0055(14) 0.0012(14) -0.0005(13)
C33 0.0181(13) 0.0256(16) 0.0198(14) 0.0057(13) 0.0004(11) -0.0003(11)

loop_
_atom_type_symbol
_atom_type_description
_atom_type_scat_dispersion_real
_atom_type_scat_dispersion_imag
_atom_type_scat_source
C C 0.0033 0.0016 'International Tables Vol C Tables 4.2.6.8 and 6.1.1.4'
H H 0.0000 0.0000 'International Tables Vol C Tables 4.2.6.8 and 6.1.1.4'
F F 0.0171 0.0103 'International Tables Vol C Tables 4.2.6.8 and 6.1.1.4'
N N 0.0061 0.0033 'International Tables Vol C Tables 4.2.6.8 and 6.1.1.4'
P P 0.1023 0.0942 'International Tables Vol C Tables 4.2.6.8 and 6.1.1.4'

loop_
_geom_angle_atom_site_label_1
_geom_angle_atom_site_label_2
_geom_angle_atom_site_label_3
_geom_angle
F2 P1 F3 90.07(9)
F1 P1 F2 89.33(8)
F1 P1 F3 89.78(9)
F6 P1 F2 90.12(9)
F6 P1 F1 179.37(10)
F6 P1 F3 89.91(9)
F4 P1 F2 89.87(9)
F4 P1 F1 90.34(9)
F4 P1 F6 89.96(9)
F4 P1 F3 179.86(11)
F5 P1 F2 179.20(10)
F5 P1 F1 89.89(9)
F5 P1 F6 90.66(9)
F5 P1 F4 89.97(9)
F5 P1 F3 90.10(10)
C11 C8 C15 120.4(2)
C11 C8 C21 120.8(2)
C21 C8 C15 118.8(2)
C17 N2 C21 121.8(2)
C17 N2 C24 120.7(2)
C21 N2 C24 117.4(2)
C15 N1 C28 117.1(2)
C16 N1 C15 122.6(2)
C16 N1 C28 120.1(2)
C8 C11 C14 119.6(2)
C8 C11 C19 119.4(2)
C19 C11 C14 120.9(2)
C22 C12 C26 121.0(3)
C22 C12 H12 120.8(16)
C26 C12 H12 118.3(16)
C19 C13 C25 119.9(2)
C20 C13 C19 118.4(2)
C20 C13 C25 121.5(2)
C16 C14 C11 119.0(2)
C16 C14 C22 120.3(2)
C22 C14 C11 120.7(2)
N1 C15 C8 118.3(2)
N1 C15 C29 121.9(2)
C29 C15 C8 119.8(2)
N1 C16 C14 119.7(2)
N1 C16 C18 121.4(2)
C18 C16 C14 118.9(2)
N2 C17 C19 120.3(2)
N2 C17 C33 121.3(2)
C33 C17 C19 118.4(2)
C16 C18 H18 120.0(15)
C26 C18 C16 119.4(2)
C26 C18 H18 120.6(15)
C13 C19 C11 120.6(2)
C13 C19 C17 120.7(2)
C17 C19 C11 118.7(2)
C13 C20 C31 120.6(3)
C13 C20 H20 119.6(15)
C31 C20 H20 119.7(15)
N2 C21 C8 118.6(2)
N2 C21 C23 121.4(2)
C23 C21 C8 120.0(2)
C12 C22 C14 118.6(2)
C12 C22 C25 121.3(2)
C14 C22 C25 119.7(2)
C21 C23 H23 120.8(15)
C30 C23 C21 118.9(3)
C30 C23 H23 120.3(15)
N2 C24 H24A 109(2)
N2 C24 H24B 109(2)
N2 C24 H24C 113.1(18)
H24A C24 H24B 103(3)
H24A C24 H24C 117(3)
H24B C24 H24C 105(3)
C13 C25 C22 112.7(2)
C13 C25 C27 106.8(2)
C13 C25 C32 111.4(2)
C22 C25 C27 105.3(2)
C22 C25 C32 111.9(2)
C32 C25 C27 108.3(2)
C12 C26 H26 118.7(14)
C18 C26 C12 121.7(3)
C18 C26 H26 119.6(14)
C25 C27 H27A 115.0(14)
C25 C27 H27B 107.6(15)
C25 C27 H27C 110.7(15)
H27A C27 H27B 107(2)
H27A C27 H27C 107(2)
H27B C27 H27C 110(2)
N1 C28 H28A 111.7(16)
N1 C28 H28B 108(2)
N1 C28 H28C 107.5(18)
H28A C28 H28B 114(3)
H28A C28 H28C 110(2)
H28B C28 H28C 105(3)
C15 C29 C30 119.1(2)
C15 C29 H29 119.3(14)
C30 C29 H29 121.5(14)
C23 C30 C29 123.4(3)
C23 C30 H30 117.7(15)
C29 C30 H30 118.9(15)
C20 C31 H31 119.2(14)
C33 C31 C20 121.9(2)
C33 C31 H31 118.8(14)
C25 C32 H32A 111.9(16)
C25 C32 H32B 112.9(16)
C25 C32 H32C 111.6(16)
H32A C32 H32B 104(2)
H32A C32 H32C 108(2)
H32B C32 H32C 108(2)
C17 C33 H33 119.8(16)
C31 C33 C17 119.7(3)
C31 C33 H33 120.5(16)

loop_
_geom_bond_atom_site_label_1
_geom_bond_atom_site_label_2
_geom_bond_distance
P1 F2 1.5954(15)
P1 F1 1.5954(16)
P1 F6 1.5910(16)
P1 F4 1.5881(16)
P1 F3 1.5983(16)
P1 F5 1.5865(16)
C8 C11 1.400(3)
C8 C15 1.436(3)
C8 C21 1.431(3)
N2 C17 1.382(3)
N2 C21 1.383(3)
N2 C24 1.470(3)
N1 C15 1.382(3)
N1 C16 1.381(3)
N1 C28 1.480(3)
C11 C14 1.431(3)
C11 C19 1.425(3)
C12 C22 1.372(3)
C12 C26 1.392(4)
C12 H12 0.92(3)
C13 C19 1.422(3)
C13 C20 1.376(3)
C13 C25 1.522(3)
C14 C16 1.418(3)
C14 C22 1.421(3)
C15 C29 1.385(3)
C16 C18 1.411(3)
C17 C19 1.424(3)
C17 C33 1.408(3)
C18 C26 1.370(4)
C18 H18 0.95(2)
C20 C31 1.396(4)
C20 H20 0.94(3)
C21 C23 1.392(3)
C22 C25 1.532(3)
C23 C30 1.380(4)
C23 H23 0.96(3)
C24 H24A 0.92(3)
C24 H24B 0.97(3)
C24 H24C 0.97(3)
C25 C27 1.552(3)
C25 C32 1.540(4)
C26 H26 0.95(2)
C27 H27A 1.00(3)
C27 H27B 0.98(3)
C27 H27C 1.00(3)
C28 H28A 0.97(3)
C28 H28B 0.95(4)
C28 H28C 0.97(3)
C29 C30 1.386(4)
C29 H29 0.96(2)
C30 H30 0.99(3)
C31 C33 1.368(4)
C31 H31 1.00(2)
C32 H32A 1.02(3)
C32 H32B 0.97(3)
C32 H32C 0.98(3)
C33 H33 0.92(3)

loop_
_geom_torsion_atom_site_label_1
_geom_torsion_atom_site_label_2
_geom_torsion_atom_site_label_3
_geom_torsion_atom_site_label_4
_geom_torsion
C8 C11 C14 C16 1.5(3)
C8 C11 C14 C22 -178.9(2)
C8 C11 C19 C13 -179.7(2)
C8 C11 C19 C17 -2.5(3)
C8 C15 C29 C30 -1.3(4)
C8 C21 C23 C30 -1.1(4)
N2 C17 C19 C11 7.1(3)
N2 C17 C19 C13 -175.8(2)
N2 C17 C33 C31 -179.8(2)
N2 C21 C23 C30 177.6(2)
N1 C15 C29 C30 178.2(2)
N1 C16 C18 C26 -176.1(2)
C11 C8 C15 N1 -1.3(3)
C11 C8 C15 C29 178.1(2)
C11 C8 C21 N2 4.3(3)
C11 C8 C21 C23 -177.0(2)
C11 C14 C16 N1 -5.9(3)
C11 C14 C16 C18 174.6(2)
C11 C14 C22 C12 -176.7(2)
C11 C14 C22 C25 10.5(3)
C12 C22 C25 C13 162.8(2)
C12 C22 C25 C27 -81.1(3)
C12 C22 C25 C32 36.3(3)
C13 C20 C31 C33 3.5(4)
C14 C11 C19 C13 -2.8(3)
C14 C11 C19 C17 174.3(2)
C14 C16 C18 C26 3.5(3)
C14 C22 C25 C13 -24.6(3)
C14 C22 C25 C27 91.5(3)
C14 C22 C25 C32 -151.1(2)
C15 C8 C11 C14 2.1(3)
C15 C8 C11 C19 179.0(2)
C15 C8 C21 N2 -177.78(19)
C15 C8 C21 C23 0.9(3)
C15 N1 C16 C14 6.9(3)
C15 N1 C16 C18 -173.6(2)
C15 C29 C30 C23 1.2(4)
C16 N1 C15 C8 -3.2(3)
C16 N1 C15 C29 177.3(2)
C16 C14 C22 C12 2.9(3)
C16 C14 C22 C25 -169.86(19)
C16 C18 C26 C12 0.3(4)
C17 N2 C21 C8 0.3(3)
C17 N2 C21 C23 -178.4(2)
C19 C11 C14 C16 -175.4(2)
C19 C11 C14 C22 4.2(3)
C19 C13 C20 C31 0.9(4)
C19 C13 C25 C22 26.1(3)
C19 C13 C25 C27 -89.1(3)
C19 C13 C25 C32 152.9(2)
C19 C17 C33 C31 -1.5(4)
C20 C13 C19 C11 171.5(2)
C20 C13 C19 C17 -5.6(3)
C20 C13 C25 C22 -159.0(2)
C20 C13 C25 C27 85.8(3)
C20 C13 C25 C32 -32.2(3)
C20 C31 C33 C17 -3.2(4)
C21 C8 C11 C14 180.0(2)
C21 C8 C11 C19 -3.1(3)
C21 C8 C15 N1 -179.2(2)
C21 C8 C15 C29 0.2(3)
C21 N2 C17 C19 -6.0(3)
C21 N2 C17 C33 172.3(2)
C21 C23 C30 C29 0.0(4)
C22 C12 C26 C18 -2.5(4)
C22 C14 C16 N1 174.5(2)
C22 C14 C16 C18 -5.1(3)
C24 N2 C17 C19 172.3(2)
C24 N2 C17 C33 -9.5(3)
C24 N2 C21 C8 -178.0(2)
C24 N2 C21 C23 3.3(3)
C25 C13 C19 C11 -13.4(3)
C25 C13 C19 C17 169.5(2)
C25 C13 C20 C31 -174.1(2)
C26 C12 C22 C14 0.8(4)
C26 C12 C22 C25 173.5(2)
C28 N1 C15 C8 172.3(2)
C28 N1 C15 C29 -7.2(3)
C28 N1 C16 C14 -168.5(2)
C28 N1 C16 C18 11.0(3)
C33 C17 C19 C11 -171.3(2)
C33 C17 C19 C13 5.9(3)
